data_7220962
loop_
_publ_author_name
'Deng, Mingli'
'Tai, Shijun'
'Zhang, Weiquan'
'Wang, Yongchen'
'Zhu, Jiaxing'
'Zhang, Jinsheng'
'Ling, Yun'
'Zhou, Yaming'

_publ_section_title
;
 A self-catenated rob-type porous coordination polymer constructed from
 triazolate and carboxylate ligands: fluorescence response to the
 reversible phase transformation
;
_journal_issue 31
_journal_name_full CrystEngComm
_journal_page_first 6023
_journal_paper_doi 10.1039/C5CE00887E
_journal_volume 17
_journal_year 2015
_chemical_formula_sum 'C24 H34 N6 O10 Zn2'
_chemical_formula_weight 697.31
_chemical_name_systematic
;
 ?
;
_space_group_crystal_system monoclinic
_space_group_IT_number 15
_space_group_name_Hall '-C 2yc'
_space_group_name_H-M_alt 'C 1 2/c 1'
_symmetry_space_group_name_Hall '-C 2yc'
_symmetry_space_group_name_H-M 'C 1 2/c 1'
_atom_sites_solution_hydrogens mixed
_audit_creation_method SHELXL-2013
_audit_update_record
;
2015-05-05 deposited with the CCDC.
2015-07-01 downloaded from the CCDC.
;
_cell_angle_alpha 90
_cell_angle_beta 101.864(4)
_cell_angle_gamma 90
_cell_formula_units_Z 4
_cell_length_a 39.356(13)
_cell_length_b 9.332(3)
_cell_length_c 9.842(3)
_cell_measurement_reflns_used 4059
_cell_measurement_temperature 293(2)
_cell_measurement_theta_max 26.76
_cell_measurement_theta_min 2.25
_cell_volume 3537(2)
_computing_cell_refinement 'Bruker SAINT'
_computing_data_collection 'Bruker APEX2'
_computing_data_reduction 'Bruker SAINT'
_computing_molecular_graphics 'Bruker SHELXTL'
_computing_publication_material 'Bruker SHELXTL'
_computing_structure_refinement 'SHELXL-97 (Sheldrick, 2008)'
_computing_structure_solution 'SHELXS-97 (Sheldrick, 2008)'
_diffrn_ambient_temperature 293(2)
_diffrn_measured_fraction_theta_full 0.989
_diffrn_measured_fraction_theta_max 0.996
_diffrn_measurement_device_type 'Bruker APEX-II CCD'
_diffrn_measurement_method '\f and \w scans'
_diffrn_radiation_type MoK\a
_diffrn_radiation_wavelength 0.71073
_diffrn_reflns_av_R_equivalents 0.0212
_diffrn_reflns_av_unetI/netI 0.0274
_diffrn_reflns_laue_measured_fraction_full 0.989
_diffrn_reflns_laue_measured_fraction_max 0.996
_diffrn_reflns_limit_h_max 28
_diffrn_reflns_limit_h_min -46
_diffrn_reflns_limit_k_max 11
_diffrn_reflns_limit_k_min -11
_diffrn_reflns_limit_l_max 11
_diffrn_reflns_limit_l_min -11
_diffrn_reflns_number 8550
_diffrn_reflns_point_group_measured_fraction_full 0.989
_diffrn_reflns_point_group_measured_fraction_max 0.996
_diffrn_reflns_theta_full 25.242
_diffrn_reflns_theta_max 25.199
_diffrn_reflns_theta_min 2.115
_diffrn_source 'sealed tube'
_exptl_absorpt_coefficient_mu 1.409
_exptl_absorpt_correction_T_max 1.00000
_exptl_absorpt_correction_T_min 0.60000
_exptl_absorpt_correction_type multi-scan
_exptl_absorpt_process_details SADABS
_exptl_crystal_colour light-yellow
_exptl_crystal_density_diffrn 1.309
_exptl_crystal_description block
_exptl_crystal_F_000 1440
_exptl_crystal_size_max 0.220
_exptl_crystal_size_mid 0.200
_exptl_crystal_size_min 0.120
_refine_diff_density_max 1.128
_refine_diff_density_min -0.944
_refine_diff_density_rms 0.132
_refine_ls_extinction_method none
_refine_ls_goodness_of_fit_ref 1.096
_refine_ls_hydrogen_treatment constr
_refine_ls_matrix_type full
_refine_ls_number_parameters 192
_refine_ls_number_reflns 3168
_refine_ls_number_restraints 0
_refine_ls_restrained_S_all 1.096
_refine_ls_R_factor_all 0.0604
_refine_ls_R_factor_gt 0.0554
_refine_ls_shift/su_max 0.000
_refine_ls_shift/su_mean 0.000
_refine_ls_structure_factor_coef Fsqd
_refine_ls_weighting_details
;
 w=1/[\s^2^(Fo^2^)+(0.1177P)^2^+10.3523P]
 where P=(Fo^2^+2Fc^2^)/3
;
_refine_ls_weighting_scheme calc
_refine_ls_wR_factor_gt 0.1687
_refine_ls_wR_factor_ref 0.1747
_reflns_Friedel_coverage 0.000
_reflns_number_gt 2811
_reflns_number_total 3168
_reflns_threshold_expression 'I > 2\s(I)'
_cod_data_source_file c5ce00887e2.cif
_cod_data_source_block MAC-11
_cod_depositor_comments 'Adding full bibliography for 7220962--7220964.cif.'
_cod_database_code 7220962
_shelx_space_group_comment
;
The symmetry employed for this shelxl refinement is uniquely defined
by the following loop, which should always be used as a source of
symmetry information in preference to the above space-group names.
They are only intended as comments.
;
_shelx_estimated_absorpt_t_min 0.747
_shelx_estimated_absorpt_t_max 0.849
_shelxl_version_number 2013-2

loop_
_space_group_symop_operation_xyz
'x, y, z'
'-x, y, -z+1/2'
'x+1/2, y+1/2, z'
'-x+1/2, y+1/2, -z+1/2'
'-x, -y, -z'
'x, -y, z-1/2'
'-x+1/2, -y+1/2, -z'
'x+1/2, -y+1/2, z-1/2'

loop_
_atom_site_label
_atom_site_type_symbol
_atom_site_fract_x
_atom_site_fract_y
_atom_site_fract_z
_atom_site_U_iso_or_equiv
_atom_site_adp_type
_atom_site_occupancy
_atom_site_site_symmetry_order
_atom_site_calc_flag
_atom_site_refinement_flags_posn
_atom_site_refinement_flags_adp
Zn1 Zn 0.21419(2) 0.31089(4) 0.08561(4) 0.0230(2) Uani 1 1 d . .
N1 N 0.24832(8) 0.1524(4) 0.1514(3) 0.0267(7) Uani 1 1 d . .
N2 N 0.27597(8) 0.1155(3) 0.0938(3) 0.0248(7) Uani 1 1 d . .
N3 N 0.27571(8) -0.0269(3) 0.2716(3) 0.0268(7) Uani 1 1 d . .
O1 O 0.16600(8) 0.2710(4) 0.0823(4) 0.0453(8) Uani 1 1 d . .
O2 O 0.16866(16) 0.0976(11) -0.0492(14) 0.263(8) Uani 1 1 d . .
C1 C 0.15240(14) 0.1707(6) 0.0102(9) 0.070(2) Uani 1 1 d . .
C2 C 0.11553(12) 0.1354(6) 0.0140(7) 0.0581(14) Uani 1 1 d . .
C3 C 0.09809(17) 0.2111(11) 0.0905(9) 0.091(3) Uani 1 1 d . .
H3 H 0.1087 0.2885 0.1417 0.110 Uiso 1 1 calc R U
C4 C 0.0991(2) 0.0239(13) -0.0571(18) 0.200(8) Uani 1 1 d . .
H4 H 0.1109 -0.0346 -0.1085 0.240 Uiso 1 1 calc R U
C5 C 0.0640(2) -0.0052(11) -0.0543(15) 0.162(6) Uani 1 1 d . .
H5 H 0.0529 -0.0813 -0.1062 0.195 Uiso 1 1 calc R U
C6 C 0.0640(2) 0.1762(14) 0.0952(11) 0.139(5) Uani 1 1 d . .
H6 H 0.0531 0.2285 0.1545 0.166 Uiso 1 1 calc R U
C7 C 0.04629(15) 0.0738(8) 0.0211(8) 0.0711(18) Uani 1 1 d . .
C8 C 0.00985(17) 0.0470(9) 0.0274(9) 0.091(2) Uani 1 1 d . .
H8 H 0.0004 0.1114 0.0814 0.109 Uiso 1 1 calc R U
C9 C 0.29185(10) 0.0084(4) 0.1680(4) 0.0286(8) Uani 1 1 d . .
C10 C 0.32344(13) -0.0606(6) 0.1375(5) 0.0517(13) Uani 1 1 d . .
H10A H 0.3170 -0.1456 0.0833 0.077 Uiso 1 1 calc R U
H10B H 0.3389 -0.0857 0.2231 0.077 Uiso 1 1 calc R U
H10C H 0.3349 0.0048 0.0865 0.077 Uiso 1 1 calc R U
C11 C 0.24892(9) 0.0655(4) 0.2560(4) 0.0294(9) Uani 1 1 d . .
C12 C 0.22331(14) 0.0723(7) 0.3477(6) 0.0579(16) Uani 1 1 d . .
H12A H 0.2345 0.1077 0.4373 0.087 Uiso 1 1 calc R U
H12B H 0.2143 -0.0219 0.3574 0.087 Uiso 1 1 calc R U
H12C H 0.2047 0.1353 0.3076 0.087 Uiso 1 1 calc R U
O3 O 0.1802(5) 0.7989(12) 0.1244(13) 0.268(8) Uani 1 1 d . .
H3A H 0.1631 0.7419 0.1289 0.401 Uiso 1 1 d R U
H3B H 0.1770 0.8822 0.1588 0.401 Uiso 1 1 d R U
O4 O 0.0919(10) 0.667(2) 0.072(5) 0.68(3) Uani 1 1 d . .
H4B H 0.0814 0.6373 0.1364 1.023 Uiso 1 1 d R U
H4A H 0.1095 0.7191 0.1086 1.023 Uiso 1 1 d R U
O5 O 0.0267(10) 0.433(4) 0.286(4) 0.77(5) Uani 1 1 d . .
H5A H 0.0438 0.4081 0.3507 1.160 Uiso 1 1 d R U
H5B H 0.0285 0.5244 0.2751 1.160 Uiso 1 1 d R U

loop_
_atom_site_aniso_label
_atom_site_aniso_U_11
_atom_site_aniso_U_22
_atom_site_aniso_U_33
_atom_site_aniso_U_23
_atom_site_aniso_U_13
_atom_site_aniso_U_12
Zn1 0.0217(3) 0.0240(3) 0.0248(3) -0.00028(15) 0.0085(2) -0.00083(15)
N1 0.0250(16) 0.0257(16) 0.0318(17) 0.0030(13) 0.0113(13) 0.0049(13)
N2 0.0240(15) 0.0279(16) 0.0241(15) 0.0009(13) 0.0088(12) 0.0002(13)
N3 0.0262(16) 0.0265(16) 0.0294(16) 0.0047(13) 0.0095(13) 0.0028(13)
O1 0.0243(15) 0.064(2) 0.0487(19) -0.0095(17) 0.0113(13) -0.0129(15)
O2 0.076(4) 0.251(10) 0.502(18) -0.303(12) 0.154(7) -0.097(5)
C1 0.032(3) 0.056(3) 0.129(6) -0.036(4) 0.033(3) -0.014(2)
C2 0.026(2) 0.053(3) 0.098(4) -0.008(3) 0.017(3) -0.010(2)
C3 0.041(3) 0.154(8) 0.086(5) -0.042(5) 0.031(3) -0.036(4)
C4 0.062(5) 0.156(10) 0.41(2) -0.182(12) 0.109(8) -0.067(6)
C5 0.067(5) 0.121(8) 0.306(17) -0.104(10) 0.057(8) -0.067(5)
C6 0.048(4) 0.250(15) 0.131(8) -0.072(8) 0.050(5) -0.059(6)
C7 0.036(3) 0.090(5) 0.090(5) 0.008(4) 0.021(3) -0.010(3)
C8 0.052(4) 0.115(6) 0.106(6) 0.005(5) 0.016(4) -0.022(4)
C9 0.0282(19) 0.031(2) 0.029(2) 0.0028(17) 0.0098(16) 0.0007(16)
C10 0.050(3) 0.059(3) 0.055(3) 0.024(2) 0.031(2) 0.025(2)
C11 0.028(2) 0.032(2) 0.030(2) 0.0059(17) 0.0109(17) 0.0055(17)
C12 0.051(3) 0.077(4) 0.057(3) 0.040(3) 0.038(3) 0.035(3)
O3 0.47(2) 0.185(12) 0.141(10) -0.021(7) 0.046(12) 0.091(12)
O4 0.79(7) 0.29(3) 0.95(9) 0.24(4) 0.14(6) 0.31(3)
O5 1.04(13) 0.86(7) 0.49(5) -0.21(6) 0.32(7) 0.47(8)

loop_
_atom_type_symbol
_atom_type_description
_atom_type_scat_dispersion_real
_atom_type_scat_dispersion_imag
_atom_type_scat_source
C C 0.0033 0.0016 'International Tables Vol C Tables 4.2.6.8 and 6.1.1.4'
H H 0.0000 0.0000 'International Tables Vol C Tables 4.2.6.8 and 6.1.1.4'
N N 0.0061 0.0033 'International Tables Vol C Tables 4.2.6.8 and 6.1.1.4'
O O 0.0106 0.0060 'International Tables Vol C Tables 4.2.6.8 and 6.1.1.4'
Zn Zn 0.2839 1.4301 'International Tables Vol C Tables 4.2.6.8 and 6.1.1.4'

loop_
_geom_angle_atom_site_label_1
_geom_angle_atom_site_label_2
_geom_angle_atom_site_label_3
_geom_angle
_geom_angle_site_symmetry_1
_geom_angle_site_symmetry_3
O1 Zn1 N2 114.77(14) . 7
O1 Zn1 N1 116.94(15) . .
N2 Zn1 N1 107.33(13) 7 .
O1 Zn1 N3 101.89(14) . 4
N2 Zn1 N3 107.78(13) 7 4
N1 Zn1 N3 107.44(13) . 4
C11 N1 N2 106.4(3) . .
C11 N1 Zn1 127.7(3) . .
N2 N1 Zn1 125.9(2) . .
C9 N2 N1 106.7(3) . .
C9 N2 Zn1 126.4(3) . 7
N1 N2 Zn1 126.3(2) . 7
C11 N3 C9 103.7(3) . .
C11 N3 Zn1 126.1(2) . 4_545
C9 N3 Zn1 130.1(3) . 4_545
C1 O1 Zn1 117.9(3) . .
O2 C1 O1 120.9(5) . .
O2 C1 C2 121.1(6) . .
O1 C1 C2 117.6(5) . .
C3 C2 C4 117.4(6) . .
C3 C2 C1 121.1(6) . .
C4 C2 C1 121.5(6) . .
C2 C3 C6 120.7(8) . .
C2 C3 H3 119.6 . .
C6 C3 H3 119.6 . .
C2 C4 C5 120.4(8) . .
C2 C4 H4 119.8 . .
C5 C4 H4 119.8 . .
C7 C5 C4 121.8(8) . .
C7 C5 H5 119.1 . .
C4 C5 H5 119.1 . .
C7 C6 C3 123.9(8) . .
C7 C6 H6 118.1 . .
C3 C6 H6 118.1 . .
C6 C7 C5 115.6(6) . .
C6 C7 C8 120.8(7) . .
C5 C7 C8 123.6(7) . .
C8 C8 C7 129.8(12) 5 .
C8 C8 H8 115.1 5 .
C7 C8 H8 115.1 . .
N2 C9 N3 111.1(3) . .
N2 C9 C10 122.6(3) . .
N3 C9 C10 126.3(4) . .
C9 C10 H10A 109.5 . .
C9 C10 H10B 109.5 . .
H10A C10 H10B 109.5 . .
C9 C10 H10C 109.5 . .
H10A C10 H10C 109.5 . .
H10B C10 H10C 109.5 . .
N1 C11 N3 112.0(3) . .
N1 C11 C12 123.2(3) . .
N3 C11 C12 124.8(3) . .
C11 C12 H12A 109.5 . .
C11 C12 H12B 109.5 . .
H12A C12 H12B 109.5 . .
C11 C12 H12C 109.5 . .
H12A C12 H12C 109.5 . .
H12B C12 H12C 109.5 . .
H3A O3 H3B 110.7 . .
H4B O4 H4A 109.9 . .
H5A O5 H5B 106.8 . .

loop_
_geom_bond_atom_site_label_1
_geom_bond_atom_site_label_2
_geom_bond_distance
_geom_bond_site_symmetry_2
Zn1 O1 1.926(3) .
Zn1 N2 2.005(3) 7
Zn1 N1 2.013(3) .
Zn1 N3 2.048(3) 4
N1 C11 1.307(5) .
N1 N2 1.370(4) .
N2 C9 1.317(5) .
N2 Zn1 2.005(3) 7
N3 C11 1.346(5) .
N3 C9 1.348(5) .
N3 Zn1 2.048(3) 4_545
O1 C1 1.229(7) .
O2 C1 1.170(8) .
C1 C2 1.496(7) .
C2 C3 1.323(10) .
C2 C4 1.343(10) .
C3 C6 1.390(9) .
C3 H3 0.9300 .
C4 C5 1.414(10) .
C4 H4 0.9300 .
C5 C7 1.338(12) .
C5 H5 0.9300 .
C6 C7 1.312(11) .
C6 H6 0.9300 .
C7 C8 1.470(8) .
C8 C8 1.221(15) 5
C8 H8 0.9300 .
C9 C10 1.484(6) .
C10 H10A 0.9600 .
C10 H10B 0.9600 .
C10 H10C 0.9600 .
C11 C12 1.486(5) .
C12 H12A 0.9600 .
C12 H12B 0.9600 .
C12 H12C 0.9600 .
O3 H3A 0.8656 .
O3 H3B 0.8675 .
O4 H4B 0.8657 .
O4 H4A 0.8630 .
O5 H5A 0.8615 .
O5 H5B 0.8604 .
